data_7238822
loop_
_publ_author_name
'He, Yabing'
'Xiang, Shengchang'
'Zhang, Zhangjing'
'Xiong, Shunshun'
'Wu, Chuande'
'Zhou, Wei'
'Yildirim, Taner'
'Krishna, Rajamani'
'Chen, Banglin'

_publ_section_title
;
 A microporous metal--organic framework assembled from an aromatic
 tetracarboxylate for H2 purification
;
_journal_issue 7
_journal_name_full 'Journal of Materials Chemistry A'
_journal_page_first 2543
_journal_paper_doi 10.1039/c2ta01260j
_journal_volume 1
_journal_year 2013
_chemical_formula_sum 'C18 H7 Cl Cu N0 O6'
_chemical_formula_weight 418.23
_space_group_IT_number 155
_space_group_name_Hall 'R 3 2"'
_space_group_name_H-M_alt 'R 3 2 :H'
_symmetry_cell_setting trigonal
_symmetry_space_group_name_H-M 'R 3 2 :H'
_atom_sites_solution_hydrogens geom
_atom_sites_solution_primary direct
_atom_sites_solution_secondary difmap
_audit_creation_method SHELXL-97
_cell_angle_alpha 90.00
_cell_angle_beta 90.00
_cell_angle_gamma 120.00
_cell_formula_units_Z 18
_cell_length_a 18.5676(7)
_cell_length_b 18.5676(7)
_cell_length_c 52.205(3)
_cell_measurement_temperature 293(2)
_cell_volume 15586.7(12)
_computing_structure_refinement 'SHELXL-97 (Sheldrick, 1997)'
_computing_structure_solution 'SHELXS-97 (Sheldrick, 1990)'
_diffrn_ambient_temperature 293(2)
_diffrn_detector_area_resol_mean 10.3592
_diffrn_measured_fraction_theta_full 0.982
_diffrn_measured_fraction_theta_max 0.982
_diffrn_measurement_device_type 'Xcalibur, Atlas, Gemini ultra'
_diffrn_radiation_monochromator mirror
_diffrn_radiation_source 'Enhance Ultra (Cu) X-ray Source'
_diffrn_radiation_type CuK\a
_diffrn_radiation_wavelength 1.54178
_diffrn_reflns_av_R_equivalents 0.0386
_diffrn_reflns_av_sigmaI/netI 0.0820
_diffrn_reflns_limit_h_max 22
_diffrn_reflns_limit_h_min -17
_diffrn_reflns_limit_k_max 19
_diffrn_reflns_limit_k_min -17
_diffrn_reflns_limit_l_max 61
_diffrn_reflns_limit_l_min -54
_diffrn_reflns_number 10908
_diffrn_reflns_theta_full 67.51
_diffrn_reflns_theta_max 67.51
_diffrn_reflns_theta_min 4.36
_exptl_absorpt_coefficient_mu 1.750
_exptl_absorpt_correction_T_max 0.7786
_exptl_absorpt_correction_T_min 0.5329
_exptl_absorpt_correction_type analytical
_exptl_absorpt_process_details
;
CrysAlisPro, Oxford Diffraction Ltd.,
Version 1.171.34.44 (release 25-10-2010 CrysAlis171 .NET)
(compiled Oct 25 2010,18:11:34)
Analytical numeric absorption correction using a multifaceted crystal
model based on expressions derived by R.C. Clark & J.S. Reid.
(Clark, R. C. & Reid, J. S. (1995). Acta Cryst. A51, 887-897)
;
_exptl_crystal_colour blue
_exptl_crystal_density_diffrn 0.802
_exptl_crystal_density_method 'not measured'
_exptl_crystal_description block
_exptl_crystal_F_000 3762
_exptl_crystal_size_max 0.41
_exptl_crystal_size_mid 0.23
_exptl_crystal_size_min 0.15
_platon_squeeze_details
;
;
_refine_diff_density_max 0.548
_refine_diff_density_min -0.272
_refine_diff_density_rms 0.054
_refine_ls_abs_structure_details 'Flack H D (1983), Acta Cryst. A39, 876-881'
_refine_ls_abs_structure_Flack 0.12(10)
_refine_ls_extinction_method none
_refine_ls_goodness_of_fit_ref 0.975
_refine_ls_hydrogen_treatment constr
_refine_ls_matrix_type full
_refine_ls_number_parameters 186
_refine_ls_number_reflns 5973
_refine_ls_number_restraints 72
_refine_ls_restrained_S_all 0.998
_refine_ls_R_factor_all 0.0962
_refine_ls_R_factor_gt 0.0715
_refine_ls_shift/su_max 0.000
_refine_ls_shift/su_mean 0.000
_refine_ls_structure_factor_coef Fsqd
_refine_ls_weighting_details 'calc w=1/[\s^2^(Fo^2^)+(0.0815P)^2^+0.0000P] where P=(Fo^2^+2Fc^2^)/3'
_refine_ls_weighting_scheme calc
_refine_ls_wR_factor_gt 0.1895
_refine_ls_wR_factor_ref 0.2237
_reflns_number_gt 3218
_reflns_number_total 5973
_reflns_threshold_expression >2sigma(I)
_cod_data_source_file c2ta01260j.txt
_cod_data_source_block d
_cod_depositor_comments
;
The following automatic conversions were performed:

data item '_symmetry_cell_setting' value 'Trigonal' was changed to
'trigonal' in accordance with the
/home/saulius/struct/COD-crude-data/automatic-downloads/DataCite-retrospective/RSC/depositions/lib/dictionaries/cif_core.dic
dictionary named 'cif_core.dic' version 2.4.2 last updated on
2011-04-26.

Automatic conversion script
Id: cif_fix_values 6909 2019-04-08 15:41:33Z antanas 
;
_cod_original_cell_volume 15586.8(12)
_cod_original_sg_symbol_H-M R32
_cod_database_code 7238822

loop_
_symmetry_equiv_pos_as_xyz
'x, y, z'
'-y, x-y, z'
'-x+y, -x, z'
'y, x, -z'
'x-y, -y, -z'
'-x, -x+y, -z'
'x+2/3, y+1/3, z+1/3'
'-y+2/3, x-y+1/3, z+1/3'
'-x+y+2/3, -x+1/3, z+1/3'
'y+2/3, x+1/3, -z+1/3'
'x-y+2/3, -y+1/3, -z+1/3'
'-x+2/3, -x+y+1/3, -z+1/3'
'x+1/3, y+2/3, z+2/3'
'-y+1/3, x-y+2/3, z+2/3'
'-x+y+1/3, -x+2/3, z+2/3'
'y+1/3, x+2/3, -z+2/3'
'x-y+1/3, -y+2/3, -z+2/3'
'-x+1/3, -x+y+2/3, -z+2/3'

loop_
_atom_site_label
_atom_site_type_symbol
_atom_site_fract_x
_atom_site_fract_y
_atom_site_fract_z
_atom_site_U_iso_or_equiv
_atom_site_adp_type
_atom_site_occupancy
_atom_site_symmetry_multiplicity
_atom_site_calc_flag
_atom_site_refinement_flags
Cu1 Cu 0.47580(11) -0.47649(12) 0.020736(10) 0.0919(3) Uani 1 1 d .
O1 O 0.4442(6) -0.9702(4) 0.03348(11) 0.130(3) Uani 1 1 d .
O2 O 0.4830(5) -0.8886(5) -0.00178(10) 0.117(2) Uani 1 1 d .
O3 O 0.4826(5) -0.6291(4) -0.00154(10) 0.1037(18) Uani 1 1 d .
O4 O 0.4405(4) -0.5901(4) 0.03280(10) 0.1040(18) Uani 1 1 d .
O5 O 0.4415(8) -0.4351(7) 0.05460(9) 0.174(3) Uani 1 1 d .
C1 C 0.4531(7) -0.9107(5) 0.02069(15) 0.099(3) Uani 1 1 d .
C2 C 0.4299(8) -0.8508(7) 0.03331(16) 0.114(3) Uani 1 1 d .
C3 C 0.4445(3) -0.7772(7) 0.02014(9) 0.1014(14) Uani 1 1 d .
H3A H 0.4617 -0.7694 0.0031 0.122 Uiso 1 1 calc R
C4 C 0.4339(6) -0.7194(6) 0.03198(17) 0.104(3) Uani 1 1 d .
C5 C 0.4559(8) -0.6415(7) 0.01935(15) 0.102(3) Uani 1 1 d .
C6 C 0.4042(8) -0.7356(8) 0.05909(18) 0.139(4) Uani 1 1 d .
H6A H 0.3940 -0.6974 0.0675 0.167 Uiso 1 1 calc R
C7 C 0.3917(5) -0.8050(8) 0.07183(11) 0.131(2) Uani 1 1 d .
C8 C 0.4027(6) -0.8641(5) 0.05812(17) 0.105(3) Uani 1 1 d .
H8A H 0.3911 -0.9134 0.0661 0.127 Uiso 1 1 calc R
C11 C 0.3651(5) -0.8243(6) 0.09914(8) 0.161(4) Uani 1 1 d GU
C12 C 0.4209(5) -0.8286(6) 0.11592(10) 0.199(5) Uani 1 1 d GU
H12A H 0.4678 -0.8286 0.1096 0.239 Uiso 1 1 calc R
C13 C 0.4068(5) -0.8329(6) 0.14217(9) 0.227(6) Uani 1 1 d GU
C14 C 0.3369(5) -0.8329(5) 0.15164(8) 0.196(4) Uani 1 1 d GU
C15 C 0.2810(4) -0.8287(4) 0.13486(12) 0.297(9) Uiso 1 1 d GU
C16 C 0.2951(4) -0.8244(5) 0.10861(11) 0.227(5) Uani 1 1 d GU
C17 C 0.2392(6) -0.8201(8) 0.09182(16) 0.380(13) Uiso 1 1 d GU
H17A H 0.2486 -0.8172 0.0743 0.456 Uiso 1 1 calc R
C18 C 0.1692(6) -0.8202(9) 0.1013(2) 0.51(2) Uiso 1 1 d GU
C19 C 0.1551(6) -0.8244(9) 0.1275(2) 0.438(16) Uiso 1 1 d GU
H19A H 0.1083 -0.8245 0.1339 0.526 Uiso 1 1 calc R
C20 C 0.2110(5) -0.8287(7) 0.14432(18) 0.356(9) Uani 1 1 d GU
H20A H 0.2015 -0.8316 0.1619 0.427 Uiso 1 1 calc R
Cl1 Cl 0.0688(13) -0.8429(12) 0.0834(2) 0.736(14) Uani 1 1 d U
O6 O 0.4505(8) -0.8615(8) 0.1601(2) 0.239(4) Uiso 1 1 d U

loop_
_atom_site_aniso_label
_atom_site_aniso_U_11
_atom_site_aniso_U_22
_atom_site_aniso_U_33
_atom_site_aniso_U_23
_atom_site_aniso_U_13
_atom_site_aniso_U_12
Cu1 0.1240(9) 0.1245(9) 0.0619(4) -0.0021(7) 0.0042(7) 0.0881(5)
O1 0.217(8) 0.108(5) 0.081(3) 0.006(3) 0.035(4) 0.093(5)
O2 0.177(7) 0.101(5) 0.071(3) 0.008(3) 0.019(4) 0.068(5)
O3 0.144(6) 0.112(5) 0.081(4) 0.011(3) 0.014(4) 0.083(4)
O4 0.130(4) 0.132(5) 0.086(3) 0.005(3) 0.000(3) 0.092(4)
O5 0.271(11) 0.184(6) 0.108(3) -0.008(6) 0.062(7) 0.145(5)
C1 0.141(8) 0.060(4) 0.084(5) -0.008(4) -0.004(5) 0.042(4)
C2 0.168(10) 0.099(6) 0.075(5) -0.006(5) -0.021(5) 0.069(6)
C3 0.121(4) 0.120(7) 0.082(3) 0.001(6) 0.003(2) 0.074(7)
C4 0.116(6) 0.123(7) 0.086(5) 0.021(5) 0.030(5) 0.069(6)
C5 0.153(9) 0.117(7) 0.075(5) 0.006(4) 0.005(5) 0.096(7)
C6 0.200(13) 0.158(9) 0.084(6) -0.002(6) 0.032(7) 0.108(9)
C7 0.190(7) 0.151(9) 0.088(3) 0.043(7) 0.044(4) 0.113(9)
C8 0.147(8) 0.077(5) 0.099(6) 0.003(4) 0.034(5) 0.061(5)
C11 0.299(10) 0.211(9) 0.090(3) 0.022(6) 0.049(5) 0.215(9)
C12 0.326(13) 0.283(12) 0.089(4) 0.009(6) 0.049(6) 0.227(12)
C13 0.333(14) 0.331(15) 0.101(4) 0.053(7) 0.079(7) 0.230(13)
C14 0.310(11) 0.207(10) 0.141(5) 0.116(8) 0.127(6) 0.180(11)
C16 0.339(11) 0.345(14) 0.128(5) 0.101(7) 0.126(7) 0.269(11)
C20 0.400(15) 0.49(2) 0.356(16) 0.248(14) 0.286(13) 0.352(15)
Cl1 0.88(3) 0.96(3) 0.561(14) 0.285(19) -0.130(19) 0.60(3)

loop_
_atom_type_symbol
_atom_type_description
_atom_type_scat_dispersion_real
_atom_type_scat_dispersion_imag
_atom_type_scat_source
C C 0.0181 0.0091 'International Tables Vol C Tables 4.2.6.8 and 6.1.1.4'
H H 0.0000 0.0000 'International Tables Vol C Tables 4.2.6.8 and 6.1.1.4'
N N 0.0311 0.0180 'International Tables Vol C Tables 4.2.6.8 and 6.1.1.4'
O O 0.0492 0.0322 'International Tables Vol C Tables 4.2.6.8 and 6.1.1.4'
Cu Cu -1.9646 0.5888 'International Tables Vol C Tables 4.2.6.8 and 6.1.1.4'
Cl Cl 0.3639 0.7018 'International Tables Vol C Tables 4.2.6.8 and 6.1.1.4'

loop_
_geom_angle_atom_site_label_1
_geom_angle_atom_site_label_2
_geom_angle_atom_site_label_3
_geom_angle
_geom_angle_site_symmetry_1
_geom_angle_site_symmetry_3
O1 Cu1 O2 92.2(4) 3_755 6_665
O1 Cu1 O4 87.5(2) 3_755 .
O2 Cu1 O4 167.5(2) 6_665 .
O1 Cu1 O3 168.2(3) 3_755 4_645
O2 Cu1 O3 86.93(17) 6_665 4_645
O4 Cu1 O3 90.8(3) . 4_645
O1 Cu1 O5 93.5(4) 3_755 .
O2 Cu1 O5 95.6(3) 6_665 .
O4 Cu1 O5 96.9(3) . .
O3 Cu1 O5 98.3(4) 4_645 .
O1 Cu1 Cu1 84.72(18) 3_755 4_645
O2 Cu1 Cu1 83.73(17) 6_665 4_645
O4 Cu1 Cu1 83.76(16) . 4_645
O3 Cu1 Cu1 83.53(17) 4_645 4_645
O5 Cu1 Cu1 178.1(4) . 4_645
C1 O1 Cu1 122.0(6) . 2_535
C1 O2 Cu1 120.5(7) . 6_655
C5 O3 Cu1 125.5(7) . 4_645
C5 O4 Cu1 121.6(6) . .
O1 C1 O2 129.1(10) . .
O1 C1 C2 117.4(8) . .
O2 C1 C2 113.5(9) . .
C8 C2 C3 120.3(8) . .
C8 C2 C1 119.4(8) . .
C3 C2 C1 120.0(8) . .
C4 C3 C2 120.7(5) . .
C4 C3 H3A 119.6 . .
C2 C3 H3A 119.6 . .
C3 C4 C5 120.7(8) . .
C3 C4 C6 117.7(9) . .
C5 C4 C6 121.5(9) . .
O3 C5 O4 125.1(9) . .
O3 C5 C4 119.8(9) . .
O4 C5 C4 115.0(8) . .
C7 C6 C4 121.6(9) . .
C7 C6 H6A 119.2 . .
C4 C6 H6A 119.2 . .
C6 C7 C8 117.8(5) . .
C6 C7 C11 125.0(10) . .
C8 C7 C11 117.3(9) . .
C2 C8 C7 121.7(8) . .
C2 C8 H8A 119.2 . .
C7 C8 H8A 119.2 . .
C12 C11 C16 120.0 . .
C12 C11 C7 116.6(5) . .
C16 C11 C7 122.5(5) . .
C13 C12 C11 120.0 . .
C13 C12 H12A 120.0 . .
C11 C12 H12A 120.0 . .
C12 C13 C14 120.0 . .
C12 C13 O6 121.0(6) . .
C14 C13 O6 116.7(6) . .
C15 C14 C13 120.0 . .
C15 C14 C14 125.6(8) . 12
C13 C14 C14 114.4(8) . 12
C16 C15 C14 120.0 . .
C16 C15 C20 120.0 . .
C14 C15 C20 120.0 . .
C17 C16 C15 120.0 . .
C17 C16 C11 120.0 . .
C15 C16 C11 120.0 . .
C16 C17 C18 120.0 . .
C16 C17 H17A 120.0 . .
C18 C17 H17A 120.0 . .
C17 C18 C19 120.0 . .
C17 C18 Cl1 128.9(7) . .
C19 C18 Cl1 109.2(7) . .
C20 C19 C18 120.0 . .
C20 C19 H19A 120.0 . .
C18 C19 H19A 120.0 . .
C19 C20 C15 120.0 . .
C19 C20 H20A 120.0 . .
C15 C20 H20A 120.0 . .

loop_
_geom_bond_atom_site_label_1
_geom_bond_atom_site_label_2
_geom_bond_distance
_geom_bond_site_symmetry_2
Cu1 O1 1.933(7) 3_755
Cu1 O2 1.968(7) 6_665
Cu1 O4 1.974(6) .
Cu1 O3 1.974(6) 4_645
Cu1 O5 2.147(4) .
Cu1 Cu1 2.6534(10) 4_645
O1 C1 1.230(10) .
O1 Cu1 1.933(7) 2_535
O2 C1 1.275(10) .
O2 Cu1 1.968(7) 6_655
O3 C5 1.172(9) .
O3 Cu1 1.974(6) 4_645
O4 C5 1.324(11) .
C1 C2 1.528(13) .
C2 C8 1.367(13) .
C2 C3 1.429(15) .
C3 C4 1.334(14) .
C3 H3A 0.9300 .
C4 C5 1.452(13) .
C4 C6 1.494(13) .
C6 C7 1.363(16) .
C6 H6A 0.9300 .
C7 C8 1.407(14) .
C7 C11 1.492(7) .
C8 H8A 0.9300 .
C11 C12 1.3900 .
C11 C16 1.3900 .
C12 C13 1.3900 .
C12 H12A 0.9300 .
C13 C14 1.3900 .
C13 O6 1.498(13) .
C14 C15 1.3900 .
C14 C14 1.573(8) 12
C15 C16 1.3900 .
C15 C20 1.3900 .
C16 C17 1.3900 .
C17 C18 1.3900 .
C17 H17A 0.9300 .
C18 C19 1.3900 .
C18 Cl1 1.932(17) .
C19 C20 1.3900 .
C19 H19A 0.9300 .
C20 H20A 0.9300 .

loop_
_platon_squeeze_void_nr
_platon_squeeze_void_average_x
_platon_squeeze_void_average_y
_platon_squeeze_void_average_z
_platon_squeeze_void_volume
_platon_squeeze_void_count_electrons
_platon_squeeze_void_content
1 -0.065 -0.032 0.000 9693 2279 ' '
